data_8100483
loop_
_publ_author_name
'He, Hong-Yin'
'Zhou, Yi-Li'
'Zhu, Long-Guan'

_publ_section_title
;
Crystal structure of triaqua(1,10-phenanthroline-N,N')-sulfatonickel
(II), Ni(H~2~O)~3~(C~12~H~8~N~2~)SO~4~
;
_journal_issue 4
_journal_name_full 'Zeitschrift f\"ur Kristallographie - New Crystal Structures'
_journal_page_first 563
_journal_page_last 564
_journal_volume 218
_journal_year 2003
_chemical_formula_structural 'Ni(H2 O)3 (C12 H8 N2)SO4'
_chemical_formula_sum 'C12 H14 N2 Ni O7 S'
_chemical_formula_weight 389.02
_space_group_IT_number 14
_symmetry_cell_setting monoclinic
_symmetry_space_group_name_Hall '-P 2ybc'
_symmetry_space_group_name_H-M 'P 1 21/c 1'
_cell_angle_alpha 90.00
_cell_angle_beta 112.8520(10)
_cell_angle_gamma 90.00
_cell_formula_units_Z 4
_cell_length_a 11.8362(9)
_cell_length_b 9.9634(8)
_cell_length_c 13.5596(11)
_cell_measurement_temperature 293(2)
_cell_volume 1473.6(2)
_diffrn_ambient_temperature 293(2)
_exptl_crystal_density_diffrn 1.754
_cod_depositor_comments
;
The following automatic conversions were performed:
'_symmetry_cell_setting' value 'Monoclinic' changed to 'monoclinic'
according to '/home/saulius/struct/CIF-dictionaries/cif_core.dic'
dictionary named 'cif_core.dic' version 2.4.1 from 2010-06-29.

Automatic conversion script
Id: cif_fix_enum 1527 2010-12-29 10:47:43Z saulius 
;
_cod_original_sg_symbol_H-M 'P 21/c'
_cod_database_code 8100483

loop_
_symmetry_equiv_pos_as_xyz
'x, y, z'
'-x, y+1/2, -z+1/2'
'-x, -y, -z'
'x, -y-1/2, z-1/2'

loop_
_atom_site_label
_atom_site_type_symbol
_atom_site_fract_x
_atom_site_fract_y
_atom_site_fract_z
_atom_site_U_iso_or_equiv
_atom_site_adp_type
_atom_site_occupancy
_atom_site_symmetry_multiplicity
_atom_site_Wyckoff_symbol
_atom_site_calc_flag
_atom_site_refinement_flags
_atom_site_disorder_assembly
_atom_site_disorder_group
Ni Ni 0.35201(2) 0.76169(3) 1.02567(2) 0.02368(13) Uani 1 4 e d . . .
S S 0.56735(5) 0.71861(6) 0.92750(5) 0.02546(16) Uani 1 4 e d . . .
O1 O 0.50947(16) 0.78193(19) 0.99346(17) 0.0410(5) Uani 1 4 e d . . .
O2 O 0.47974(16) 0.62199(18) 0.85275(14) 0.0385(4) Uani 1 4 e d . . .
O3 O 0.67647(16) 0.6462(2) 0.99480(17) 0.0480(5) Uani 1 4 e d . . .
O4 O 0.59949(17) 0.82033(19) 0.86471(15) 0.0426(5) Uani 1 4 e d . . .
O5 O 0.29645(15) 0.60325(18) 0.91851(14) 0.0314(4) Uani 1 4 e d D . .
O6 O 0.42643(19) 0.63057(19) 1.15187(16) 0.0410(5) Uani 1 4 e d D . .
O7 O 0.4116(2) 0.90907(19) 1.13890(15) 0.0410(5) Uani 1 4 e d D . .
N1 N 0.1771(2) 0.74886(19) 1.02844(19) 0.0312(5) Uani 1 4 e d . . .
N2 N 0.26178(17) 0.9084(2) 0.91463(15) 0.0262(4) Uani 1 4 e d . . .
C1 C 0.1362(3) 0.6658(3) 1.0830(2) 0.0462(7) Uani 1 4 e d . . .
C2 C 0.0117(3) 0.6600(4) 1.0676(3) 0.0586(9) Uani 1 4 e d . . .
C3 C -0.0692(3) 0.7423(3) 0.9967(3) 0.0568(10) Uani 1 4 e d D . .
C4 C -0.0295(2) 0.8327(3) 0.9381(2) 0.0394(6) Uani 1 4 e d . . .
C5 C -0.1074(2) 0.9257(4) 0.8614(3) 0.0520(8) Uani 1 4 e d . . .
C6 C -0.0640(3) 1.0106(4) 0.8095(3) 0.0553(8) Uani 1 4 e d D . .
C7 C 0.0632(2) 1.0127(3) 0.8268(2) 0.0396(6) Uani 1 4 e d . . .
C8 C 0.1176(3) 1.1025(3) 0.7782(2) 0.0549(8) Uani 1 4 e d D . .
C9 C 0.2375(3) 1.0948(3) 0.7980(2) 0.0515(8) Uani 1 4 e d . . .
C10 C 0.3086(3) 0.9952(3) 0.8668(2) 0.0366(6) Uani 1 4 e d D . .
C11 C 0.1418(2) 0.9190(2) 0.89759(18) 0.0281(5) Uani 1 4 e d . . .
C12 C 0.0958(2) 0.8302(3) 0.95663(18) 0.0288(5) Uani 1 4 e d . . .
H1 H 0.190(3) 0.614(3) 1.135(3) 0.056(9) Uiso 1 4 e d . . .
H2 H -0.017(3) 0.598(4) 1.107(3) 0.069(10) Uiso 1 4 e d . . .
H3 H -0.1496(19) 0.740(3) 0.987(3) 0.064(12) Uiso 1 4 e d D . .
H4 H -0.194(3) 0.907(3) 0.857(3) 0.067(10) Uiso 1 4 e d . . .
H5 H -0.110(3) 1.079(3) 0.761(3) 0.074(11) Uiso 1 4 e d D . .
H6 H 0.071(3) 1.167(3) 0.734(2) 0.071(10) Uiso 1 4 e d D . .
H7 H 0.267(3) 1.157(4) 0.769(3) 0.071(11) Uiso 1 4 e d . . .
H8 H 0.3907(16) 0.990(3) 0.883(2) 0.037(7) Uiso 1 4 e d D . .
H9 H 0.302(3) 0.523(2) 0.944(3) 0.063(11) Uiso 1 4 e d D . .
H10 H 0.348(3) 0.600(4) 0.888(3) 0.083(13) Uiso 1 4 e d D . .
H11 H 0.456(3) 0.558(4) 1.142(3) 0.064(11) Uiso 1 4 e d . . .
H12 H 0.480(3) 0.654(4) 1.2135(18) 0.065(11) Uiso 1 4 e d D . .
H13 H 0.420(3) 0.893(3) 1.2030(16) 0.051(9) Uiso 1 4 e d D . .
H14 H 0.417(3) 0.9912(19) 1.132(3) 0.069(11) Uiso 1 4 e d D . .

loop_
_atom_site_aniso_label
_atom_site_aniso_U_11
_atom_site_aniso_U_22
_atom_site_aniso_U_33
_atom_site_aniso_U_23
_atom_site_aniso_U_13
_atom_site_aniso_U_12
Ni 0.02577(19) 0.02100(19) 0.02306(19) 0.00024(10) 0.00816(13) 0.00262(10)
S 0.0298(3) 0.0202(3) 0.0289(3) 0.0010(2) 0.0143(2) 0.0009(2)
O1 0.0332(9) 0.0464(11) 0.0480(11) -0.0243(9) 0.0206(9) -0.0090(8)
O2 0.0482(10) 0.0359(10) 0.0359(10) -0.0127(8) 0.0213(9) -0.0113(8)
O3 0.0388(10) 0.0379(11) 0.0686(14) 0.0224(10) 0.0222(10) 0.0115(8)
O4 0.0587(11) 0.0272(10) 0.0443(11) 0.0093(9) 0.0225(9) -0.0020(9)
O5 0.0327(9) 0.0278(9) 0.0312(9) -0.0034(8) 0.0097(8) -0.0028(7)
O6 0.0563(12) 0.0243(10) 0.0298(10) 0.0002(8) 0.0029(9) 0.0098(9)
O7 0.0753(13) 0.0220(9) 0.0249(10) -0.0016(8) 0.0184(9) -0.0015(9)
N1 0.0364(11) 0.0283(11) 0.0345(12) 0.0013(8) 0.0196(10) -0.0005(8)
N2 0.0279(9) 0.0264(10) 0.0245(9) 0.0005(8) 0.0104(8) 0.0015(8)
C1 0.0540(17) 0.0449(17) 0.0491(18) 0.0079(14) 0.0302(15) -0.0049(14)
C2 0.066(2) 0.059(2) 0.070(2) -0.0039(18) 0.048(2) -0.0183(17)
C3 0.0429(17) 0.069(2) 0.073(2) -0.0278(18) 0.0384(19) -0.0184(15)
C4 0.0294(12) 0.0489(16) 0.0412(14) -0.0220(13) 0.0152(11) -0.0045(11)
C5 0.0284(14) 0.067(2) 0.0522(18) -0.0232(16) 0.0064(13) 0.0089(13)
C6 0.0455(16) 0.062(2) 0.0407(17) -0.0061(15) -0.0030(14) 0.0253(15)
C7 0.0432(14) 0.0386(15) 0.0270(13) -0.0020(11) 0.0027(11) 0.0134(11)
C8 0.076(2) 0.0399(17) 0.0383(16) 0.0148(14) 0.0106(16) 0.0192(16)
C9 0.077(2) 0.0385(16) 0.0403(16) 0.0125(13) 0.0247(16) -0.0024(15)
C10 0.0449(15) 0.0331(13) 0.0327(13) 0.0024(11) 0.0161(12) -0.0052(11)
C11 0.0330(11) 0.0268(12) 0.0213(11) -0.0043(9) 0.0069(9) 0.0043(9)
C12 0.0286(11) 0.0306(13) 0.0285(12) -0.0094(10) 0.0125(9) -0.0005(9)

loop_
_geom_bond_atom_site_label_1
_geom_bond_atom_site_label_2
_geom_bond_distance
_geom_bond_site_symmetry_2
_geom_bond_publ_flag
Ni O7 2.0420(19) . ?
Ni O6 2.0592(18) . ?
Ni O5 2.0721(18) . ?
Ni N2 2.0722(19) . ?
Ni O1 2.0826(18) . ?
Ni N1 2.089(2) . ?
S O3 1.4514(18) . ?
S O1 1.4638(18) . ?
S O4 1.4657(18) . ?
S O2 1.4876(18) . ?
O5 H9 0.862(18) . ?
O5 H10 0.86(4) . ?
O6 H11 0.84(4) . ?
O6 H12 0.862(18) . ?
O7 H13 0.849(18) . ?
O7 H14 0.828(18) . ?
N1 C1 1.321(3) . ?
N1 C12 1.343(3) . ?
N2 C10 1.325(3) . ?
N2 C11 1.352(3) . ?
C1 C2 1.406(4) . ?
C1 H1 0.91(3) . ?
C2 C3 1.341(5) . ?
C2 H2 0.97(3) . ?
C3 C4 1.398(5) . ?
C3 H3 0.910(18) . ?
C4 C12 1.404(3) . ?
C4 C5 1.430(4) . ?
C5 C6 1.325(5) . ?
C5 H4 1.02(3) . ?
C6 C7 1.430(4) . ?
C6 H5 0.955(18) . ?
C7 C11 1.402(3) . ?
C7 C8 1.406(4) . ?
C8 C9 1.341(5) . ?
C8 H6 0.905(18) . ?
C9 C10 1.397(4) . ?
C9 H7 0.88(4) . ?
C10 H8 0.910(16) . ?
C11 C12 1.434(3) . ?
